data_7705066
loop_
_publ_author_name
'Shen, Yang-Lin'
'Jin, Jun-Ling'
'Xie, Yun-Peng'
'Lu, Xing'

_publ_section_title
;
 <i>tert</i>-Butyl thiol and pyridine ligand co-protected 50-nuclei
 clusters: the effect of pyridines on Ag-SR bonds.
;
_journal_issue 36
_journal_name_full 'Dalton transactions (Cambridge, England : 2003)'
_journal_page_first 12574
_journal_page_last 12580
_journal_paper_doi 10.1039/d0dt02003f
_journal_volume 49
_journal_year 2020
_chemical_formula_sum 'C70 H82 Ag12 F18 N8 O12 S6'
_chemical_formula_weight 3056.23
_space_group_crystal_system monoclinic
_space_group_IT_number 14
_space_group_name_Hall '-P 2yn'
_space_group_name_H-M_alt 'P 1 21/n 1'
_atom_sites_solution_hydrogens geom
_audit_creation_method SHELXL-2014/7
_audit_update_record
;
2020-04-27 deposited with the CCDC.	2020-08-07 downloaded from the CCDC.
;
_cell_angle_alpha 90
_cell_angle_beta 107.023(2)
_cell_angle_gamma 90
_cell_formula_units_Z 2
_cell_length_a 13.9007(10)
_cell_length_b 20.5190(16)
_cell_length_c 17.5600(13)
_cell_measurement_reflns_used 9838
_cell_measurement_temperature 153(2)
_cell_measurement_theta_max 25.3581
_cell_measurement_theta_min 2.9752
_cell_volume 4789.2(6)
_computing_cell_refinement 'SAINT (Bruker, 2014)'
_computing_data_collection 'Apex2 (Bruker, 2014)'
_computing_data_reduction 'SAINT (Bruker, 2014)'
_computing_structure_refinement 'SHELXL-2014/7 (Sheldrick, 2014)'
_computing_structure_solution 'SHELXTL XT-2014/4 (Sheldrick, 2014)'
_diffrn_ambient_temperature 153(2)
_diffrn_measured_fraction_theta_full 0.997
_diffrn_measured_fraction_theta_max 0.997
_diffrn_measurement_device_type 'Bruker D8 Quest'
_diffrn_radiation_type MoK\a
_diffrn_radiation_wavelength 0.71073
_diffrn_reflns_av_R_equivalents 0.0228
_diffrn_reflns_av_unetI/netI 0.0202
_diffrn_reflns_Laue_measured_fraction_full 0.997
_diffrn_reflns_Laue_measured_fraction_max 0.997
_diffrn_reflns_limit_h_max 16
_diffrn_reflns_limit_h_min -16
_diffrn_reflns_limit_k_max 24
_diffrn_reflns_limit_k_min -22
_diffrn_reflns_limit_l_max 20
_diffrn_reflns_limit_l_min -20
_diffrn_reflns_number 32609
_diffrn_reflns_point_group_measured_fraction_full 0.997
_diffrn_reflns_point_group_measured_fraction_max 0.997
_diffrn_reflns_theta_full 25.026
_diffrn_reflns_theta_max 25.026
_diffrn_reflns_theta_min 2.975
_exptl_absorpt_coefficient_mu 2.616
_exptl_absorpt_correction_T_max 0.7452
_exptl_absorpt_correction_T_min 0.5923
_exptl_absorpt_correction_type multi-scan
_exptl_absorpt_process_details SADABS
_exptl_crystal_colour colorless
_exptl_crystal_density_diffrn 2.119
_exptl_crystal_description bulk
_exptl_crystal_F_000 2952
_exptl_crystal_size_max 0.184
_exptl_crystal_size_mid 0.136
_exptl_crystal_size_min 0.115
_refine_diff_density_max 1.340
_refine_diff_density_min -1.281
_refine_diff_density_rms 0.123
_refine_ls_extinction_method none
_refine_ls_goodness_of_fit_ref 1.170
_refine_ls_hydrogen_treatment constr
_refine_ls_matrix_type full
_refine_ls_number_parameters 612
_refine_ls_number_reflns 8437
_refine_ls_number_restraints 13
_refine_ls_restrained_S_all 1.177
_refine_ls_R_factor_all 0.0463
_refine_ls_R_factor_gt 0.0390
_refine_ls_shift/su_max 0.001
_refine_ls_shift/su_mean 0.000
_refine_ls_structure_factor_coef Fsqd
_refine_ls_weighting_details 'w=1/[\s^2^(Fo^2^)+(0.0144P)^2^+27.6929P] where P=(Fo^2^+2Fc^2^)/3'
_refine_ls_weighting_scheme calc
_refine_ls_wR_factor_gt 0.0807
_refine_ls_wR_factor_ref 0.0860
_reflns_Friedel_coverage 0.000
_reflns_number_gt 7387
_reflns_number_total 8437
_reflns_threshold_expression 'I > 2\s(I)'
_cod_data_source_file d0dt02003f2.cif
_cod_data_source_block Compound4
_cod_depositor_comments
;
The following automatic conversions were performed:

data item '_exptl_absorpt_correction_type' value 'Multi-scan' was
changed to 'multi-scan' in accordance with the
/home/data/users/saulius/crontab/automatic-downloads/rss-feeds/RSC/lib/dictionaries/cif_core.dic
dictionary named 'cif_core.dic' version 2.4.2 last updated on
2011-04-26.

Automatic conversion script
Id: cif_fix_values 7556 2019-12-06 15:28:31Z antanas 

 Adding full bibliography for 7705063--7705068.cif.
;
_cod_original_sg_symbol_H-M 'P 21/n'
_cod_database_code 7705066
_shelx_shelxl_version_number 2014/7
_shelx_space_group_comment
;
The symmetry employed for this shelxl refinement is uniquely defined
by the following loop, which should always be used as a source of
symmetry information in preference to the above space-group names.
They are only intended as comments.
;
_shelx_estimated_absorpt_t_min 0.5923
_shelx_estimated_absorpt_t_max 0.7452

loop_
_space_group_symop_operation_xyz
'x, y, z'
'-x+1/2, y+1/2, -z+1/2'
'-x, -y, -z'
'x-1/2, -y-1/2, z-1/2'

loop_
_atom_site_label
_atom_site_type_symbol
_atom_site_fract_x
_atom_site_fract_y
_atom_site_fract_z
_atom_site_U_iso_or_equiv
_atom_site_adp_type
_atom_site_occupancy
_atom_site_site_symmetry_order
_atom_site_calc_flag
_atom_site_refinement_flags_posn
_atom_site_refinement_flags_adp
_atom_site_refinement_flags_occupancy
_atom_site_disorder_assembly
_atom_site_disorder_group
Ag1 Ag 0.42653(3) 0.43034(2) 0.61083(2) 0.03340(10) Uani 1 1 d . . . . .
Ag2 Ag 0.49309(3) 0.37009(2) 0.47848(2) 0.03271(10) Uani 1 1 d . . . . .
Ag3 Ag 0.28205(3) 0.42699(2) 0.44244(2) 0.03213(10) Uani 1 1 d . . . . .
Ag4A Ag 0.2530(3) 0.57825(16) 0.4229(2) 0.0363(6) Uani 0.79(4) 1 d . . P A 1
Ag4B Ag 0.265(2) 0.5898(18) 0.439(2) 0.060(4) Uani 0.21(4) 1 d . . P A 2
Ag5 Ag 0.64408(4) 0.47684(2) 0.71548(3) 0.05105(14) Uani 1 1 d . . . . .
Ag6 Ag 0.57515(4) 0.41782(3) 0.35199(3) 0.05839(16) Uani 1 1 d . . . . .
S1 S 0.29760(8) 0.51183(6) 0.55015(7) 0.0241(2) Uani 1 1 d . . . . .
S2 S 0.39353(9) 0.41344(6) 0.34924(7) 0.0243(2) Uani 1 1 d . . . . .
S3 S 0.59234(9) 0.38627(6) 0.61656(7) 0.0257(3) Uani 1 1 d . . . . .
F1 F 0.3469(7) 0.3464(3) 0.8546(4) 0.146(3) Uani 1 1 d . . . . .
F2 F 0.4297(6) 0.4257(5) 0.9033(4) 0.153(3) Uani 1 1 d . . . . .
F3 F 0.2808(5) 0.4406(3) 0.8393(4) 0.117(2) Uani 1 1 d . . . . .
F4 F -0.0225(5) 0.4165(3) 0.2338(4) 0.126(3) Uani 1 1 d . . . . .
F5 F -0.0711(4) 0.5115(4) 0.2338(4) 0.136(3) Uani 1 1 d . . . . .
F6 F 0.0143(4) 0.4832(4) 0.1607(3) 0.122(2) Uani 1 1 d . . . . .
F7A F 0.582(3) 0.1375(10) 0.4953(15) 0.196(16) Uani 0.52(3) 1 d D . P B 1
F8A F 0.6543(16) 0.1627(10) 0.408(2) 0.165(15) Uani 0.52(3) 1 d D . P B 1
F9A F 0.4954(15) 0.1436(10) 0.3729(19) 0.219(17) Uani 0.52(3) 1 d D . P B 1
F7B F 0.5259(19) 0.1255(10) 0.4472(18) 0.130(11) Uani 0.48(3) 1 d D . P B 2
F8B F 0.6727(14) 0.1574(12) 0.472(2) 0.208(19) Uani 0.48(3) 1 d D . P B 2
F9B F 0.578(3) 0.1615(11) 0.3548(12) 0.172(16) Uani 0.48(3) 1 d D . P B 2
O1 O 0.3614(4) 0.3742(2) 0.7109(3) 0.0596(12) Uani 1 1 d . . . . .
O2 O 0.4354(4) 0.4655(3) 0.7625(3) 0.0581(12) Uani 1 1 d . . . . .
O3 O 0.4777(5) 0.2517(3) 0.4622(4) 0.0867(19) Uani 1 1 d . . . . .
O4 O 0.6101(4) 0.2821(3) 0.4298(4) 0.0757(16) Uani 1 1 d . . . . .
O5 O 0.1098(3) 0.4642(3) 0.3609(3) 0.0553(12) Uani 1 1 d . . . . .
O6 O 0.1534(3) 0.5376(2) 0.2835(3) 0.0471(10) Uani 1 1 d . . . . .
N1 N 0.7039(4) 0.4729(3) 0.8482(3) 0.0459(12) Uani 1 1 d . . . . .
N2 N 0.1417(4) 0.6643(2) 0.4083(3) 0.0411(12) Uani 1 1 d . . . . .
N3 N 0.6585(4) 0.3681(2) 0.2729(3) 0.0400(11) Uani 1 1 d . . . . .
N4 N 0.2030(3) 0.3249(2) 0.4391(3) 0.0381(11) Uani 1 1 d . . . . .
C1 C 0.6195(4) 0.3054(3) 0.6656(3) 0.0358(12) Uani 1 1 d . . . . .
H1 H 0.6533 0.2785 0.6335 0.043 Uiso 1 1 calc R U . . .
C2 C 0.6942(6) 0.3154(3) 0.7464(4) 0.0557(18) Uani 1 1 d . . . . .
H2A H 0.6646 0.3438 0.7785 0.083 Uiso 1 1 calc R U . . .
H2B H 0.7552 0.3357 0.7402 0.083 Uiso 1 1 calc R U . . .
H2C H 0.7112 0.2732 0.7731 0.083 Uiso 1 1 calc R U . . .
C3 C 0.5252(5) 0.2706(3) 0.6664(5) 0.0538(18) Uani 1 1 d . . . . .
H3A H 0.5426 0.2296 0.6959 0.081 Uiso 1 1 calc R U . . .
H3B H 0.4849 0.2613 0.6116 0.081 Uiso 1 1 calc R U . . .
H3C H 0.4862 0.2981 0.6922 0.081 Uiso 1 1 calc R U . . .
C4 C 0.1940(4) 0.5028(3) 0.5957(3) 0.0344(12) Uani 1 1 d . . . . .
H4 H 0.2244 0.5046 0.6548 0.041 Uiso 1 1 calc R U . . .
C5 C 0.1421(5) 0.4382(3) 0.5760(4) 0.0507(16) Uani 1 1 d . . . . .
H5A H 0.0891 0.4347 0.6023 0.076 Uiso 1 1 calc R U . . .
H5B H 0.1911 0.4030 0.5947 0.076 Uiso 1 1 calc R U . . .
H5C H 0.1123 0.4346 0.5182 0.076 Uiso 1 1 calc R U . . .
C6 C 0.1232(4) 0.5601(3) 0.5723(4) 0.0488(16) Uani 1 1 d . . . . .
H6A H 0.0917 0.5597 0.5145 0.073 Uiso 1 1 calc R U . . .
H6B H 0.1610 0.6007 0.5877 0.073 Uiso 1 1 calc R U . . .
H6C H 0.0710 0.5571 0.5995 0.073 Uiso 1 1 calc R U . . .
C7 C 0.7994(5) 0.4582(4) 0.8862(4) 0.0537(17) Uani 1 1 d . . . . .
H7 H 0.8396 0.4405 0.8558 0.064 Uiso 1 1 calc R U . . .
C8 C 0.8427(6) 0.4668(4) 0.9654(4) 0.0616(19) Uani 1 1 d . . . . .
H8 H 0.9103 0.4538 0.9899 0.074 Uiso 1 1 calc R U . . .
C9 C 0.7881(6) 0.4940(4) 1.0084(4) 0.069(2) Uani 1 1 d . . . . .
H9 H 0.8178 0.5030 1.0634 0.082 Uiso 1 1 calc R U . . .
C10 C 0.6887(7) 0.5087(5) 0.9723(5) 0.081(3) Uani 1 1 d . . . . .
H10 H 0.6473 0.5260 1.0020 0.097 Uiso 1 1 calc R U . . .
C11 C 0.6512(6) 0.4976(4) 0.8915(4) 0.063(2) Uani 1 1 d . . . . .
H11 H 0.5829 0.5085 0.8659 0.076 Uiso 1 1 calc R U . . .
C12 C 0.1568(6) 0.7134(4) 0.4592(4) 0.0545(17) Uani 1 1 d . . . . .
H12 H 0.2207 0.7174 0.4978 0.065 Uiso 1 1 calc R U . . .
C13 C 0.0831(7) 0.7593(4) 0.4585(5) 0.074(2) Uani 1 1 d . . . . .
H13 H 0.0967 0.7948 0.4948 0.088 Uiso 1 1 calc R U . . .
C14 C -0.0099(6) 0.7521(4) 0.4040(5) 0.070(2) Uani 1 1 d . . . . .
H14 H -0.0623 0.7821 0.4029 0.084 Uiso 1 1 calc R U . . .
C15 C -0.0260(5) 0.7021(4) 0.3517(5) 0.063(2) Uani 1 1 d . . . . .
H15 H -0.0896 0.6961 0.3133 0.076 Uiso 1 1 calc R U . . .
C16 C 0.0518(4) 0.6602(3) 0.3559(4) 0.0502(16) Uani 1 1 d . . . . .
H16 H 0.0403 0.6257 0.3183 0.060 Uiso 1 1 calc R U . . .
C17 C 0.2558(5) 0.2717(3) 0.4675(4) 0.0511(16) Uani 1 1 d . . . . .
H17 H 0.3259 0.2764 0.4926 0.061 Uiso 1 1 calc R U . . .
C18 C 0.2150(6) 0.2101(3) 0.4628(5) 0.0608(19) Uani 1 1 d . . . . .
H18 H 0.2560 0.1734 0.4834 0.073 Uiso 1 1 calc R U . . .
C19 C 0.1145(7) 0.2033(4) 0.4279(5) 0.066(2) Uani 1 1 d . . . . .
H19 H 0.0835 0.1616 0.4238 0.080 Uiso 1 1 calc R U . . .
C20 C 0.0593(6) 0.2573(4) 0.3988(5) 0.063(2) Uani 1 1 d . . . . .
H20 H -0.0111 0.2535 0.3743 0.076 Uiso 1 1 calc R U . . .
C21 C 0.1047(5) 0.3171(3) 0.4046(4) 0.0459(15) Uani 1 1 d . . . . .
H21 H 0.0649 0.3542 0.3835 0.055 Uiso 1 1 calc R U . . .
C22 C 0.7054(5) 0.3111(4) 0.2884(5) 0.063(2) Uani 1 1 d . . . . .
H22 H 0.6975 0.2859 0.3315 0.076 Uiso 1 1 calc R U . . .
C23 C 0.7667(6) 0.2862(4) 0.2434(6) 0.076(3) Uani 1 1 d . . . . .
H23 H 0.8004 0.2456 0.2566 0.092 Uiso 1 1 calc R U . . .
C24 C 0.7756(6) 0.3217(6) 0.1815(6) 0.082(3) Uani 1 1 d . . . . .
H24 H 0.8161 0.3062 0.1502 0.099 Uiso 1 1 calc R U . . .
C25 C 0.7290(6) 0.3776(5) 0.1642(5) 0.078(3) Uani 1 1 d . . . . .
H25 H 0.7350 0.4024 0.1202 0.094 Uiso 1 1 calc R U . . .
C26 C 0.6715(5) 0.4000(3) 0.2100(4) 0.0505(16) Uani 1 1 d . . . . .
H26 H 0.6386 0.4408 0.1963 0.061 Uiso 1 1 calc R U . . .
C27 C 0.3320(4) 0.3455(3) 0.2835(3) 0.0324(11) Uani 1 1 d . . . . .
H27 H 0.3220 0.3089 0.3181 0.039 Uiso 1 1 calc R U . . .
C28 C 0.3969(5) 0.3210(4) 0.2349(5) 0.067(2) Uani 1 1 d . . . . .
H28A H 0.3632 0.2846 0.2015 0.101 Uiso 1 1 calc R U . . .
H28B H 0.4615 0.3061 0.2705 0.101 Uiso 1 1 calc R U . . .
H28C H 0.4086 0.3562 0.2010 0.101 Uiso 1 1 calc R U . . .
C29 C 0.2301(4) 0.3669(3) 0.2324(4) 0.0451(15) Uani 1 1 d . . . . .
H29A H 0.2371 0.4068 0.2038 0.068 Uiso 1 1 calc R U . . .
H29B H 0.1863 0.3753 0.2660 0.068 Uiso 1 1 calc R U . . .
H29C H 0.2006 0.3325 0.1939 0.068 Uiso 1 1 calc R U . . .
C30 C 0.3604(7) 0.4046(4) 0.8370(4) 0.062(2) Uani 1 1 d . . . . .
C31 C 0.3885(5) 0.4146(3) 0.7643(4) 0.0461(15) Uani 1 1 d . . . . .
C32 C 0.5517(6) 0.2421(4) 0.4413(5) 0.0586(18) Uani 1 1 d D . . . .
C33 C 0.5749(8) 0.1714(4) 0.4285(7) 0.108(4) Uani 1 1 d D . . . .
C34 C 0.1003(4) 0.4945(3) 0.2994(3) 0.0375(13) Uani 1 1 d . . . . .
C35 C 0.0043(5) 0.4781(4) 0.2315(4) 0.0526(17) Uani 1 1 d . . . . .

loop_
_atom_site_aniso_label
_atom_site_aniso_U_11
_atom_site_aniso_U_22
_atom_site_aniso_U_33
_atom_site_aniso_U_23
_atom_site_aniso_U_13
_atom_site_aniso_U_12
Ag1 0.0261(2) 0.0354(2) 0.0382(2) 0.00434(17) 0.00867(17) 0.00696(16)
Ag2 0.0301(2) 0.0330(2) 0.0303(2) 0.00355(16) 0.00146(16) 0.00160(16)
Ag3 0.0275(2) 0.0344(2) 0.0327(2) -0.00384(16) 0.00613(16) 0.00181(16)
Ag4A 0.0292(6) 0.0369(10) 0.0430(10) 0.0124(6) 0.0110(7) 0.0070(5)
Ag4B 0.047(5) 0.074(7) 0.071(8) 0.032(7) 0.036(5) 0.024(5)
Ag5 0.0681(3) 0.0306(2) 0.0390(3) 0.00161(19) -0.0082(2) 0.0001(2)
Ag6 0.0403(3) 0.0884(4) 0.0534(3) -0.0356(3) 0.0243(2) -0.0304(3)
S1 0.0164(5) 0.0282(6) 0.0282(6) -0.0004(5) 0.0073(5) 0.0000(5)
S2 0.0248(6) 0.0224(6) 0.0235(6) -0.0040(5) 0.0038(5) -0.0021(5)
S3 0.0219(6) 0.0245(6) 0.0292(6) 0.0062(5) 0.0053(5) 0.0020(5)
F1 0.268(10) 0.091(5) 0.126(5) 0.037(4) 0.132(6) 0.043(5)
F2 0.134(6) 0.262(11) 0.071(4) -0.004(5) 0.042(4) 0.016(6)
F3 0.115(4) 0.157(6) 0.113(4) 0.048(4) 0.085(4) 0.068(4)
F4 0.103(4) 0.097(4) 0.128(5) 0.011(4) -0.044(4) -0.054(4)
F5 0.043(3) 0.194(7) 0.133(5) -0.051(5) -0.031(3) 0.048(4)
F6 0.081(4) 0.221(8) 0.047(3) -0.007(4) -0.007(3) -0.053(4)
F7A 0.27(4) 0.054(12) 0.32(3) 0.069(17) 0.16(3) 0.058(16)
F8A 0.16(2) 0.066(11) 0.35(4) -0.02(2) 0.20(3) 0.025(15)
F9A 0.26(3) 0.113(17) 0.36(4) -0.15(2) 0.21(3) -0.103(18)
F7B 0.17(2) 0.062(9) 0.19(3) -0.006(13) 0.11(2) -0.033(11)
F8B 0.13(2) 0.067(11) 0.42(5) 0.05(3) 0.07(3) 0.052(12)
F9B 0.28(4) 0.089(13) 0.19(2) -0.064(14) 0.14(3) 0.00(2)
O1 0.072(3) 0.056(3) 0.057(3) -0.007(2) 0.030(3) 0.007(2)
O2 0.055(3) 0.074(3) 0.044(3) 0.001(2) 0.012(2) 0.000(3)
O3 0.090(4) 0.063(4) 0.128(5) -0.004(3) 0.063(4) 0.013(3)
O4 0.065(3) 0.047(3) 0.109(5) -0.005(3) 0.016(3) 0.004(3)
O5 0.032(2) 0.082(3) 0.049(3) 0.010(2) 0.0064(19) -0.003(2)
O6 0.039(2) 0.043(2) 0.056(3) 0.008(2) 0.009(2) -0.0048(19)
N1 0.050(3) 0.043(3) 0.038(3) 0.002(2) 0.003(2) -0.006(2)
N2 0.035(3) 0.040(3) 0.052(3) 0.016(2) 0.020(2) 0.010(2)
N3 0.037(3) 0.039(3) 0.046(3) -0.012(2) 0.015(2) -0.008(2)
N4 0.032(2) 0.041(3) 0.041(3) -0.001(2) 0.011(2) -0.001(2)
C1 0.037(3) 0.029(3) 0.042(3) 0.010(2) 0.012(2) 0.008(2)
C2 0.072(5) 0.040(4) 0.045(4) 0.009(3) 0.002(3) 0.015(3)
C3 0.044(4) 0.037(3) 0.083(5) 0.027(3) 0.023(3) 0.005(3)
C4 0.022(2) 0.045(3) 0.038(3) 0.005(2) 0.012(2) 0.000(2)
C5 0.039(3) 0.057(4) 0.064(4) -0.009(3) 0.027(3) -0.019(3)
C6 0.028(3) 0.060(4) 0.063(4) 0.011(3) 0.022(3) 0.013(3)
C7 0.049(4) 0.065(4) 0.040(3) 0.005(3) 0.002(3) -0.010(3)
C8 0.049(4) 0.078(5) 0.049(4) 0.005(4) 0.001(3) -0.015(4)
C9 0.070(5) 0.084(6) 0.038(4) -0.004(4) -0.006(4) -0.020(4)
C10 0.077(6) 0.111(8) 0.055(5) -0.019(5) 0.021(4) -0.001(5)
C11 0.051(4) 0.072(5) 0.055(4) 0.001(4) -0.003(3) -0.004(4)
C12 0.066(4) 0.059(4) 0.039(3) 0.014(3) 0.016(3) 0.012(4)
C13 0.114(7) 0.060(5) 0.057(5) -0.004(4) 0.040(5) 0.027(5)
C14 0.064(5) 0.072(5) 0.086(6) 0.029(5) 0.040(5) 0.036(4)
C15 0.040(4) 0.062(5) 0.088(6) 0.029(4) 0.020(4) 0.013(3)
C16 0.035(3) 0.044(4) 0.070(4) 0.020(3) 0.013(3) 0.004(3)
C17 0.046(4) 0.054(4) 0.055(4) 0.011(3) 0.016(3) -0.001(3)
C18 0.089(6) 0.037(4) 0.068(5) 0.003(3) 0.041(4) 0.005(4)
C19 0.086(6) 0.053(5) 0.069(5) -0.010(4) 0.036(4) -0.031(4)
C20 0.053(4) 0.073(5) 0.065(5) -0.015(4) 0.020(4) -0.030(4)
C21 0.040(3) 0.049(4) 0.050(4) -0.001(3) 0.016(3) -0.010(3)
C22 0.053(4) 0.053(4) 0.064(5) -0.004(4) -0.013(4) -0.012(4)
C23 0.042(4) 0.053(5) 0.110(7) -0.029(5) -0.014(4) 0.017(4)
C24 0.048(5) 0.108(8) 0.095(7) -0.043(6) 0.028(5) -0.003(5)
C25 0.070(5) 0.100(7) 0.080(6) -0.024(5) 0.046(5) -0.020(5)
C26 0.053(4) 0.046(4) 0.058(4) -0.011(3) 0.024(3) -0.014(3)
C27 0.029(3) 0.029(3) 0.038(3) -0.008(2) 0.008(2) -0.005(2)
C28 0.047(4) 0.083(5) 0.074(5) -0.056(4) 0.021(4) -0.015(4)
C29 0.039(3) 0.033(3) 0.054(4) -0.014(3) -0.002(3) -0.008(3)
C30 0.090(6) 0.060(5) 0.048(4) 0.011(3) 0.038(4) 0.012(4)
C31 0.042(3) 0.054(4) 0.049(4) 0.003(3) 0.024(3) 0.018(3)
C32 0.060(4) 0.055(4) 0.067(5) 0.001(4) 0.028(4) 0.019(4)
C33 0.126(10) 0.050(6) 0.180(13) -0.004(7) 0.094(10) 0.008(6)
C34 0.027(3) 0.040(3) 0.041(3) 0.001(3) 0.003(2) 0.005(2)
C35 0.035(3) 0.066(5) 0.048(4) 0.010(3) -0.001(3) -0.005(3)

loop_
_atom_type_symbol
_atom_type_description
_atom_type_scat_dispersion_real
_atom_type_scat_dispersion_imag
_atom_type_scat_source
C C 0.0033 0.0016 'International Tables Vol C Tables 4.2.6.8 and 6.1.1.4'
H H 0.0000 0.0000 'International Tables Vol C Tables 4.2.6.8 and 6.1.1.4'
N N 0.0061 0.0033 'International Tables Vol C Tables 4.2.6.8 and 6.1.1.4'
O O 0.0106 0.0060 'International Tables Vol C Tables 4.2.6.8 and 6.1.1.4'
F F 0.0171 0.0103 'International Tables Vol C Tables 4.2.6.8 and 6.1.1.4'
S S 0.1246 0.1234 'International Tables Vol C Tables 4.2.6.8 and 6.1.1.4'
Ag Ag -0.8971 1.1015 'International Tables Vol C Tables 4.2.6.8 and 6.1.1.4'

loop_
_geom_angle_atom_site_label_1
_geom_angle_atom_site_label_2
_geom_angle_atom_site_label_3
_geom_angle
_geom_angle_site_symmetry_1
_geom_angle_site_symmetry_3
_geom_angle_publ_flag
S3 Ag1 S1 145.87(4) . . ?
S3 Ag1 O1 109.44(12) . . ?
S1 Ag1 O1 104.62(12) . . ?
S3 Ag1 Ag2 51.80(3) . . ?
S1 Ag1 Ag2 107.18(3) . . ?
O1 Ag1 Ag2 127.90(11) . . ?
S3 Ag1 Ag3 112.08(3) . . ?
S1 Ag1 Ag3 53.46(3) . . ?
O1 Ag1 Ag3 113.75(12) . . ?
Ag2 Ag1 Ag3 60.387(14) . . ?
S3 Ag1 Ag6 114.58(3) . 3_666 ?
S1 Ag1 Ag6 51.27(3) . 3_666 ?
O1 Ag1 Ag6 106.43(11) . 3_666 ?
Ag2 Ag1 Ag6 125.660(18) . 3_666 ?
Ag3 Ag1 Ag6 100.283(17) . 3_666 ?
S3 Ag1 Ag5 50.59(3) . . ?
S1 Ag1 Ag5 119.66(3) . . ?
O1 Ag1 Ag5 102.20(12) . . ?
Ag2 Ag1 Ag5 96.540(17) . . ?
Ag3 Ag1 Ag5 144.017(19) . . ?
Ag6 Ag1 Ag5 69.634(16) 3_666 . ?
S3 Ag2 O3 104.85(17) . . ?
S3 Ag2 S2 150.83(4) . . ?
O3 Ag2 S2 104.20(17) . . ?
S3 Ag2 Ag6 118.28(3) . . ?
O3 Ag2 Ag6 106.36(14) . . ?
S2 Ag2 Ag6 54.55(3) . . ?
S3 Ag2 Ag1 52.23(3) . . ?
O3 Ag2 Ag1 117.52(14) . . ?
S2 Ag2 Ag1 110.36(3) . . ?
Ag6 Ag2 Ag1 136.11(2) . . ?
S3 Ag2 Ag3 112.63(3) . . ?
O3 Ag2 Ag3 108.06(15) . . ?
S2 Ag2 Ag3 54.60(3) . . ?
Ag6 Ag2 Ag3 106.134(19) . . ?
Ag1 Ag2 Ag3 60.503(14) . . ?
S3 Ag2 Ag4B 48.2(5) . 3_666 ?
O3 Ag2 Ag4B 109.6(6) . 3_666 ?
S2 Ag2 Ag4B 122.2(3) . 3_666 ?
Ag6 Ag2 Ag4B 71.4(4) . 3_666 ?
Ag1 Ag2 Ag4B 93.7(7) . 3_666 ?
Ag3 Ag2 Ag4B 141.2(6) . 3_666 ?
N4 Ag3 O5 84.06(16) . . ?
N4 Ag3 S1 124.52(12) . . ?
O5 Ag3 S1 94.31(12) . . ?
N4 Ag3 S2 104.50(12) . . ?
O5 Ag3 S2 108.65(11) . . ?
S1 Ag3 S2 127.78(4) . . ?
N4 Ag3 Ag2 94.47(11) . . ?
O5 Ag3 Ag2 158.51(11) . . ?
S1 Ag3 Ag2 103.99(3) . . ?
S2 Ag3 Ag2 50.89(3) . . ?
N4 Ag3 Ag1 102.37(12) . . ?
O5 Ag3 Ag1 142.16(11) . . ?
S1 Ag3 Ag1 51.14(3) . . ?
S2 Ag3 Ag1 105.68(3) . . ?
Ag2 Ag3 Ag1 59.111(13) . . ?
N4 Ag3 Ag4A 146.34(13) . . ?
O5 Ag3 Ag4A 64.39(13) . . ?
S1 Ag3 Ag4A 51.79(8) . . ?
S2 Ag3 Ag4A 96.87(8) . . ?
Ag2 Ag3 Ag4A 119.18(7) . . ?
Ag1 Ag3 Ag4A 96.37(7) . . ?
N4 Ag3 Ag4B 148.8(4) . . ?
O5 Ag3 Ag4B 68.7(7) . . ?
S1 Ag3 Ag4B 46.9(7) . . ?
S2 Ag3 Ag4B 98.7(3) . . ?
Ag2 Ag3 Ag4B 116.5(5) . . ?
Ag1 Ag3 Ag4B 91.0(8) . . ?
N2 Ag4A S1 119.4(2) . . ?
N2 Ag4A S3 110.01(18) . 3_666 ?
S1 Ag4A S3 112.63(13) . 3_666 ?
N2 Ag4A O6 89.2(2) . . ?
S1 Ag4A O6 126.09(16) . . ?
S3 Ag4A O6 95.46(17) 3_666 . ?
N2 Ag4A Ag3 145.95(19) . . ?
S1 Ag4A Ag3 51.75(7) . . ?
S3 Ag4A Ag3 102.72(12) 3_666 . ?
O6 Ag4A Ag3 78.42(13) . . ?
N2 Ag4A Ag5 126.19(19) . 3_666 ?
S1 Ag4A Ag5 114.26(12) . 3_666 ?
S3 Ag4A Ag5 47.73(8) 3_666 3_666 ?
O6 Ag4A Ag5 55.00(12) . 3_666 ?
Ag3 Ag4A Ag5 71.17(8) . 3_666 ?
N2 Ag4B S1 126.1(8) . . ?
N2 Ag4B S3 114.0(7) . 3_666 ?
S1 Ag4B S3 116.9(7) . 3_666 ?
N2 Ag4B Ag3 136.9(17) . . ?
S1 Ag4B Ag3 48.8(6) . . ?
S3 Ag4B Ag3 98.1(9) 3_666 . ?
N2 Ag4B Ag2 122.5(18) . 3_666 ?
S1 Ag4B Ag2 83.6(9) . 3_666 ?
S3 Ag4B Ag2 46.4(6) 3_666 3_666 ?
Ag3 Ag4B Ag2 100.4(4) . 3_666 ?
N1 Ag5 S3 129.87(14) . . ?
N1 Ag5 S2 118.01(14) . 3_666 ?
S3 Ag5 S2 111.90(4) . 3_666 ?
N1 Ag5 Ag1 126.20(14) . . ?
S3 Ag5 Ag1 49.19(3) . . ?
S2 Ag5 Ag1 88.32(3) 3_666 . ?
N1 Ag5 Ag4A 129.45(16) . 3_666 ?
S3 Ag5 Ag4A 49.00(6) . 3_666 ?
S2 Ag5 Ag4A 92.91(6) 3_666 3_666 ?
Ag1 Ag5 Ag4A 90.88(6) . 3_666 ?
N3 Ag6 S2 130.97(12) . . ?
N3 Ag6 S1 106.80(12) . 3_666 ?
S2 Ag6 S1 122.20(4) . 3_666 ?
N3 Ag6 Ag2 133.25(13) . . ?
S2 Ag6 Ag2 52.69(3) . . ?
S1 Ag6 Ag2 91.47(3) 3_666 . ?
N3 Ag6 Ag1 126.50(12) . 3_666 ?
S2 Ag6 Ag1 88.35(3) . 3_666 ?
S1 Ag6 Ag1 49.27(3) 3_666 3_666 ?
Ag2 Ag6 Ag1 98.217(18) . 3_666 ?
C4 S1 Ag1 107.85(18) . . ?
C4 S1 Ag4B 114.8(4) . . ?
Ag1 S1 Ag4B 136.9(4) . . ?
C4 S1 Ag6 104.00(19) . 3_666 ?
Ag1 S1 Ag6 79.46(4) . 3_666 ?
Ag4B S1 Ag6 95.6(12) . 3_666 ?
C4 S1 Ag3 110.30(19) . . ?
Ag1 S1 Ag3 75.39(4) . . ?
Ag4B S1 Ag3 84.3(12) . . ?
Ag6 S1 Ag3 142.20(5) 3_666 . ?
C4 S1 Ag4A 114.4(2) . . ?
Ag1 S1 Ag4A 135.09(10) . . ?
Ag6 S1 Ag4A 103.55(9) 3_666 . ?
Ag3 S1 Ag4A 76.46(9) . . ?
C27 S2 Ag2 109.62(18) . . ?
C27 S2 Ag5 113.38(18) . 3_666 ?
Ag2 S2 Ag5 137.00(5) . 3_666 ?
C27 S2 Ag6 108.50(17) . . ?
Ag2 S2 Ag6 72.76(4) . . ?
Ag5 S2 Ag6 92.96(4) 3_666 . ?
C27 S2 Ag3 102.87(17) . . ?
Ag2 S2 Ag3 74.51(4) . . ?
Ag5 S2 Ag3 96.12(4) 3_666 . ?
Ag6 S2 Ag3 140.49(5) . . ?
C1 S3 Ag2 108.59(19) . . ?
C1 S3 Ag1 114.20(18) . . ?
Ag2 S3 Ag1 75.97(4) . . ?
C1 S3 Ag5 111.34(19) . . ?
Ag2 S3 Ag5 139.14(5) . . ?
Ag1 S3 Ag5 80.22(4) . . ?
C1 S3 Ag4B 106.3(5) . 3_666 ?
Ag2 S3 Ag4B 85.4(11) . 3_666 ?
Ag1 S3 Ag4B 139.0(3) . 3_666 ?
Ag5 S3 Ag4B 91.5(13) . 3_666 ?
C1 S3 Ag4A 107.94(19) . 3_666 ?
Ag2 S3 Ag4A 92.59(10) . 3_666 ?
Ag1 S3 Ag4A 137.83(9) . 3_666 ?
Ag5 S3 Ag4A 83.27(10) . 3_666 ?
C31 O1 Ag1 97.7(4) . . ?
C32 O3 Ag2 98.4(5) . . ?
C34 O5 Ag3 119.7(4) . . ?
C34 O6 Ag4A 102.0(4) . . ?
C11 N1 C7 116.4(6) . . ?
C11 N1 Ag5 119.5(5) . . ?
C7 N1 Ag5 122.8(5) . . ?
C16 N2 C12 116.8(6) . . ?
C16 N2 Ag4B 128.8(15) . . ?
C12 N2 Ag4B 113.3(15) . . ?
C16 N2 Ag4A 119.7(5) . . ?
C12 N2 Ag4A 122.5(4) . . ?
C22 N3 C26 114.9(6) . . ?
C22 N3 Ag6 124.9(5) . . ?
C26 N3 Ag6 119.8(4) . . ?
C17 N4 C21 116.9(5) . . ?
C17 N4 Ag3 121.3(4) . . ?
C21 N4 Ag3 121.7(4) . . ?
C3 C1 C2 114.8(6) . . ?
C3 C1 S3 111.8(4) . . ?
C2 C1 S3 107.8(4) . . ?
C5 C4 C6 113.3(5) . . ?
C5 C4 S1 111.8(4) . . ?
C6 C4 S1 109.4(4) . . ?
N1 C7 C8 124.1(7) . . ?
C9 C8 C7 118.6(7) . . ?
C8 C9 C10 119.4(7) . . ?
C9 C10 C11 117.6(8) . . ?
N1 C11 C10 123.8(7) . . ?
N2 C12 C13 122.6(7) . . ?
C14 C13 C12 118.3(8) . . ?
C15 C14 C13 119.4(7) . . ?
C14 C15 C16 118.0(7) . . ?
N2 C16 C15 124.8(7) . . ?
N4 C17 C18 124.0(7) . . ?
C19 C18 C17 118.3(7) . . ?
C18 C19 C20 118.5(7) . . ?
C19 C20 C21 120.3(7) . . ?
N4 C21 C20 122.0(7) . . ?
N3 C22 C23 122.9(8) . . ?
C24 C23 C22 117.9(8) . . ?
C25 C24 C23 120.4(8) . . ?
C24 C25 C26 119.5(9) . . ?
N3 C26 C25 124.3(8) . . ?
C28 C27 C29 112.1(5) . . ?
C28 C27 S2 111.2(4) . . ?
C29 C27 S2 109.6(4) . . ?
F1 C30 F3 109.3(8) . . ?
F1 C30 F2 102.2(8) . . ?
F3 C30 F2 100.6(7) . . ?
F1 C30 C31 116.6(7) . . ?
F3 C30 C31 112.6(6) . . ?
F2 C30 C31 114.0(7) . . ?
O1 C31 O2 126.8(6) . . ?
O1 C31 C30 118.3(7) . . ?
O2 C31 C30 114.9(7) . . ?
O3 C32 O4 127.6(7) . . ?
O3 C32 C33 116.1(8) . . ?
O4 C32 C33 116.3(7) . . ?
F7B C33 F9B 108.2(13) . . ?
F8A C33 F7A 109.2(13) . . ?
F8A C33 F9A 109.0(13) . . ?
F7A C33 F9A 104.1(12) . . ?
F7B C33 F8B 102.6(13) . . ?
F9B C33 F8B 101.8(13) . . ?
F7B C33 C32 121.5(15) . . ?
F8A C33 C32 114.6(12) . . ?
F9B C33 C32 111.1(13) . . ?
F7A C33 C32 109.4(12) . . ?
F9A C33 C32 110.0(12) . . ?
F8B C33 C32 109.5(15) . . ?
O5 C34 O6 130.5(6) . . ?
O5 C34 C35 114.6(5) . . ?
O6 C34 C35 114.9(5) . . ?
F5 C35 F6 108.1(7) . . ?
F5 C35 F4 105.9(7) . . ?
F6 C35 F4 102.6(7) . . ?
F5 C35 C34 113.2(6) . . ?
F6 C35 C34 114.3(6) . . ?
F4 C35 C34 111.9(6) . . ?

loop_
_geom_bond_atom_site_label_1
_geom_bond_atom_site_label_2
_geom_bond_distance
_geom_bond_site_symmetry_2
_geom_bond_publ_flag
Ag1 S3 2.4504(12) . ?
Ag1 S1 2.4546(12) . ?
Ag1 O1 2.484(5) . ?
Ag1 Ag2 3.0075(6) . ?
Ag1 Ag3 3.0503(6) . ?
Ag1 Ag6 3.1848(8) 3_666 ?
Ag1 Ag5 3.1904(7) . ?
Ag2 S3 2.4359(13) . ?
Ag2 O3 2.447(6) . ?
Ag2 S2 2.4531(12) . ?
Ag2 Ag6 2.9458(7) . ?
Ag2 Ag3 3.0468(6) . ?
Ag2 Ag4B 3.35(4) 3_666 ?
Ag3 N4 2.358(5) . ?
Ag3 O5 2.522(4) . ?
Ag3 S1 2.5327(13) . ?
Ag3 S2 2.5773(13) . ?
Ag3 Ag4A 3.136(3) . ?
Ag3 Ag4B 3.35(4) . ?
Ag4A N2 2.311(6) . ?
Ag4A S1 2.534(4) . ?
Ag4A S3 2.551(4) 3_666 ?
Ag4A O6 2.573(6) . ?
Ag4A Ag5 3.357(4) 3_666 ?
Ag4B N2 2.239(16) . ?
Ag4B S1 2.456(15) . ?
Ag4B S3 2.509(15) 3_666 ?
Ag4B Ag2 3.35(4) 3_666 ?
Ag5 N1 2.235(5) . ?
Ag5 S3 2.5015(13) . ?
Ag5 S2 2.5070(13) 3_666 ?
Ag5 Ag4A 3.357(4) 3_666 ?
Ag6 N3 2.292(5) . ?
Ag6 S2 2.5126(13) . ?
Ag6 S1 2.5271(13) 3_666 ?
Ag6 Ag1 3.1847(8) 3_666 ?
S1 C4 1.850(5) . ?
S1 Ag6 2.5271(13) 3_666 ?
S2 C27 1.852(5) . ?
S2 Ag5 2.5070(13) 3_666 ?
S3 C1 1.856(5) . ?
S3 Ag4B 2.509(15) 3_666 ?
S3 Ag4A 2.551(4) 3_666 ?
F1 C30 1.261(9) . ?
F2 C30 1.348(11) . ?
F3 C30 1.341(9) . ?
F4 C35 1.320(9) . ?
F5 C35 1.263(9) . ?
F6 C35 1.295(8) . ?
F7A C33 1.342(16) . ?
F8A C33 1.271(14) . ?
F9A C33 1.367(16) . ?
F7B C33 1.261(15) . ?
F8B C33 1.381(17) . ?
F9B C33 1.323(15) . ?
O1 C31 1.226(8) . ?
O2 C31 1.237(8) . ?
O3 C32 1.206(8) . ?
O4 C32 1.212(9) . ?
O5 C34 1.220(7) . ?
O6 C34 1.234(7) . ?
N1 C11 1.303(10) . ?
N1 C7 1.334(8) . ?
N2 C16 1.320(8) . ?
N2 C12 1.321(9) . ?
N3 C22 1.329(9) . ?
N3 C26 1.339(8) . ?
N4 C17 1.329(8) . ?
N4 C21 1.332(7) . ?
C1 C3 1.497(8) . ?
C1 C2 1.507(8) . ?
C4 C5 1.501(8) . ?
C4 C6 1.510(8) . ?
C7 C8 1.356(9) . ?
C8 C9 1.338(11) . ?
C9 C10 1.375(12) . ?
C10 C11 1.381(11) . ?
C12 C13 1.391(10) . ?
C13 C14 1.372(12) . ?
C14 C15 1.351(12) . ?
C15 C16 1.366(9) . ?
C17 C18 1.377(9) . ?
C18 C19 1.358(11) . ?
C19 C20 1.360(11) . ?
C20 C21 1.371(9) . ?
C22 C23 1.415(12) . ?
C23 C24 1.345(13) . ?
C24 C25 1.308(13) . ?
C25 C26 1.368(10) . ?
C27 C28 1.499(8) . ?
C27 C29 1.503(8) . ?
C30 C31 1.454(9) . ?
C32 C33 1.515(10) . ?
C34 C35 1.545(8) . ?
